data_2101880
loop_
_publ_author_name
'Sa\~n\'e, J.'
'Ruis, J.'
'Calvet, T.'
'Cuevas-Diarte, M. A.'

_publ_section_title
;
 Chiral Molecular Alloys: Patterson-Search Structure Determination of
 <small>L</small>-Carvone and <small>DL</small>-Carvone from X-ray
 Powder Diffraction Data at 218 K
;
_journal_issue 4
_journal_name_full 'Acta Crystallographica Section B'
_journal_page_first 702
_journal_page_last 707
_journal_paper_doi 10.1107/S0108768197002905
_journal_volume 53
_journal_year 1997
_chemical_formula_sum 'C10 H14 O'
_chemical_formula_weight 150.01
_space_group_crystal_system orthorhombic
_space_group_IT_number 62
_space_group_name_Hall '-P 2n 2ac'
_space_group_name_H-M_alt 'P c m n'
_cell_angle_alpha 90.0
_cell_angle_beta 90.0
_cell_angle_gamma 90.0
_cell_formula_units_Z 4
_cell_length_a 6.9744(3)
_cell_length_b 6.8094(6)
_cell_length_c 20.038(7)
_cell_measurement_reflns_used 79
_cell_volume 951.6(3)
_diffrn_radiation_type CuK\a
_diffrn_radiation_wavelength 1.5418
_exptl_absorpt_coefficient_mu 0.51
_exptl_crystal_density_diffrn 1.040
_cod_data_source_file na0078.cif
_cod_data_source_block na0078b
_cod_original_cell_volume 951.6(4)
_cod_original_formula_sum 'C10 H14 O1'
_cod_database_code 2101880

loop_
_space_group_symop_id
_space_group_symop_operation_xyz
1 x,y,z
2 -x+1/2,-y+1/2,z+1/2
3 x+1/2,-y,-z+1/2
4 -x,y+1/2,-z
5 -x,-y,-z
6 x+1/2,y+1/2,-z+1/2
7 -x+1/2,y,z+1/2
8 x,-y+1/2,z

loop_
_atom_site_label
_atom_site_fract_x
_atom_site_fract_y
_atom_site_fract_z
_atom_site_occupancy
C1 .0077 .2302 .2035 0.5
C2 .0018 .4225 .2356 0.5
C3 .0296 .4341 .3103 0.5
C4 -.0641 .2531 .3440 0.5
C5 .0251 .0654 .3147 0.5
C6 .0205 .0692 .2400 0.5
C7 .0047 .2228 .1275 0.5
C8 -.0469 .2561 .4192 0.5
C9 -.1873 .1822 .4562 0.5
C10 .1280 .3263 .4481 0.5
O1 -.0057 .5614 .2026 0.5
